data_1509141
loop_
_publ_author_name
'Caballero, Ana B.'
'Rodr\'iquez-Di\'eguez, Antonio'
'Quir\'os, Miguel'
'Lezama, Luis'
'Salas, Juan M.'

_publ_contact_author_address
;
Departamento de Qu\'imica Inorg\'anica, Facultad de Ciencias,
c/ Severo Ochoa s/n, 18071 Granada, Spain
;
_publ_contact_author_email acaballero@ugr.es
_publ_contact_author_fax '34 958 248526'
_publ_contact_author_name 'Ana B. Caballero'
_publ_contact_author_phone '34 958 240442'
_publ_section_title
;
 New Metal Complexes with 1,2,4-Triazolo[1,5-a]Pyrimidines and the
 Chelating Ligand 1,3-Propanediamine
;
_journal_name_full 'Inorganica Chimica Acta'
_journal_page_first 194
_journal_page_last 201
_journal_paper_doi 10.1016/j.ica.2011.08.060
_journal_volume 378
_journal_year 2011
_chemical_formula_moiety 'C18 H30 N12 Ni O2'
_chemical_formula_sum 'C18 H30 N12 Ni O2'
_chemical_formula_weight 505.25
_chemical_name_systematic
;
 ?
;
_space_group_IT_number 14
_symmetry_cell_setting monoclinic
_symmetry_space_group_name_Hall '-P 2ybc'
_symmetry_space_group_name_H-M 'P 1 21/c 1'
_atom_sites_solution_hydrogens geom
_atom_sites_solution_primary direct
_atom_sites_solution_secondary difmap
_audit_creation_method SHELXL-97
_cell_angle_alpha 90.00
_cell_angle_beta 110.00(2)
_cell_angle_gamma 90.00
_cell_formula_units_Z 2
_cell_length_a 8.841(5)
_cell_length_b 8.667(5)
_cell_length_c 16.086(5)
_cell_measurement_temperature 293(2)
_cell_volume 1158.3(10)
_computing_cell_refinement 'Bruker SMART'
_computing_data_collection 'Bruker SMART (Bruker, 1999)'
_computing_data_reduction 'Bruker SAINT (Bruker, 1999)'
_computing_molecular_graphics 'Bruker SHELXTL'
_computing_publication_material 'SHELXL-97 (Sheldrick, 1997)'
_computing_structure_refinement 'SHELXL-97 (Sheldrick, 1997)'
_computing_structure_solution 'SHELXL-97 (Sheldrick, 1997)'
_diffrn_ambient_temperature 293(2)
_diffrn_measured_fraction_theta_full 0.998
_diffrn_measured_fraction_theta_max 0.998
_diffrn_measurement_device_type 'Bruker Axs APEX automatic diffractometer'
_diffrn_measurement_method 'phi and omega scans'
_diffrn_radiation_monochromator graphite
_diffrn_radiation_source 'fine-focus sealed tube'
_diffrn_radiation_type MoK\a
_diffrn_radiation_wavelength 0.71069
_diffrn_reflns_av_R_equivalents 0.0210
_diffrn_reflns_av_sigmaI/netI 0.0242
_diffrn_reflns_limit_h_max 10
_diffrn_reflns_limit_h_min -7
_diffrn_reflns_limit_k_max 10
_diffrn_reflns_limit_k_min -9
_diffrn_reflns_limit_l_max 17
_diffrn_reflns_limit_l_min -19
_diffrn_reflns_number 5971
_diffrn_reflns_theta_full 24.99
_diffrn_reflns_theta_max 24.99
_diffrn_reflns_theta_min 2.45
_exptl_absorpt_coefficient_mu 0.880
_exptl_absorpt_correction_T_max 0.746
_exptl_absorpt_correction_T_min 0.658
_exptl_absorpt_correction_type empirical
_exptl_absorpt_process_details Empirical
_exptl_crystal_colour violet
_exptl_crystal_density_diffrn 1.449
_exptl_crystal_density_method 'not measured'
_exptl_crystal_description prismatic
_exptl_crystal_F_000 532
_exptl_crystal_size_max 0.16
_exptl_crystal_size_mid 0.14
_exptl_crystal_size_min 0.10
_refine_diff_density_max 0.218
_refine_diff_density_min -0.257
_refine_diff_density_rms 0.052
_refine_ls_extinction_method none
_refine_ls_goodness_of_fit_ref 1.066
_refine_ls_hydrogen_treatment constr
_refine_ls_matrix_type full
_refine_ls_number_parameters 152
_refine_ls_number_reflns 2042
_refine_ls_number_restraints 0
_refine_ls_restrained_S_all 1.066
_refine_ls_R_factor_all 0.0323
_refine_ls_R_factor_gt 0.0290
_refine_ls_shift/su_max 0.000
_refine_ls_shift/su_mean 0.000
_refine_ls_structure_factor_coef Fsqd
_refine_ls_weighting_details 'calc w=1/[\s^2^(Fo^2^)+(0.0467P)^2^+0.2774P] where P=(Fo^2^+2Fc^2^)/3'
_refine_ls_weighting_scheme calc
_refine_ls_wR_factor_gt 0.0788
_refine_ls_wR_factor_ref 0.0810
_reflns_number_gt 1850
_reflns_number_total 2042
_reflns_threshold_expression >2sigma(I)
_cod_data_source_file Compound2a.cif
_cod_data_source_block compound_2a
_cod_depositor_comments
;
The following automatic conversions were performed:

'_symmetry_cell_setting' value 'Monoclinic' changed to 'monoclinic'
according to the built-in table from CIF Core dictionary named
'cif_core.dic' version 2.4.1 from
2010-06-29.

'_exptl_absorpt_correction_type' value 'Empirical'
changed to 'empirical' according to the built-in table from CIF Core
dictionary named 'cif_core.dic' version 2.4.1 from 2010-06-29.

Automatic conversion script
Id: cif_fix_values 1891 2012-01-12 08:04:46Z andrius 

 Wrong last page number
;
_cod_original_sg_symbol_H-M P21/c
_cod_database_code 1509141

loop_
_symmetry_equiv_pos_as_xyz
'x, y, z'
'-x, y+1/2, -z+1/2'
'-x, -y, -z'
'x, -y-1/2, z-1/2'

loop_
_atom_site_label
_atom_site_type_symbol
_atom_site_fract_x
_atom_site_fract_y
_atom_site_fract_z
_atom_site_U_iso_or_equiv
_atom_site_adp_type
_atom_site_occupancy
_atom_site_symmetry_multiplicity
_atom_site_calc_flag
_atom_site_refinement_flags
Ni1 Ni 0.0000 0.0000 -0.5000 0.02820(13) Uani 1 2 d S
O71A O 0.32056(18) -0.4403(2) -0.14647(9) 0.0509(4) Uani 1 1 d .
N1A N 0.0782(2) -0.2377(2) -0.24911(10) 0.0429(4) Uani 1 1 d .
N1B N 0.0775(2) -0.18510(17) -0.55870(10) 0.0372(4) Uani 1 1 d .
H11B H 0.1831 -0.1991 -0.5288 0.045 Uiso 1 1 d R
H12B H 0.0681 -0.1566 -0.6141 0.045 Uiso 1 1 d R
N3A N 0.08550(19) -0.12478(18) -0.37486(9) 0.0340(4) Uani 1 1 d .
N4A N 0.33415(19) -0.23595(18) -0.37548(10) 0.0363(4) Uani 1 1 d .
N5B N -0.2349(2) -0.09333(19) -0.52478(10) 0.0401(4) Uani 1 1 d .
H52B H -0.3029 -0.0414 -0.5710 0.048 Uiso 1 1 d R
H51B H -0.2634 -0.0713 -0.4775 0.048 Uiso 1 1 d R
N8A N 0.21367(18) -0.28177(18) -0.26626(9) 0.0330(4) Uani 1 1 d .
C3AA C 0.2174(2) -0.2142(2) -0.34226(11) 0.0307(4) Uani 1 1 d .
C2A C 0.0089(2) -0.1451(2) -0.31568(12) 0.0399(5) Uani 1 1 d .
H2A H -0.0879 -0.0958 -0.3220 0.048 Uiso 1 1 calc R
C2B C -0.0017(3) -0.3338(2) -0.56426(14) 0.0495(6) Uani 1 1 d .
H21B H 0.0267 -0.3774 -0.5054 0.059 Uiso 1 1 calc R
H22B H 0.0374 -0.4034 -0.5996 0.059 Uiso 1 1 calc R
C3B C -0.1802(3) -0.3223(3) -0.60402(16) 0.0623(7) Uani 1 1 d .
H32B H -0.2229 -0.4243 -0.6236 0.075 Uiso 1 1 calc R
H31B H -0.2066 -0.2569 -0.6560 0.075 Uiso 1 1 calc R
C4B C -0.2645(3) -0.2591(3) -0.54343(16) 0.0557(6) Uani 1 1 d .
H42B H -0.3794 -0.2761 -0.5706 0.067 Uiso 1 1 calc R
H41B H -0.2280 -0.3156 -0.4880 0.067 Uiso 1 1 calc R
C5A C 0.4517(2) -0.3317(2) -0.32773(13) 0.0384(5) Uani 1 1 d .
C6A C 0.4551(2) -0.4033(2) -0.25094(13) 0.0400(5) Uani 1 1 d .
H6A H 0.5413 -0.4675 -0.2221 0.048 Uiso 1 1 calc R
C7A C 0.3327(2) -0.3830(2) -0.21410(12) 0.0366(4) Uani 1 1 d .
C51A C 0.5843(3) -0.3578(3) -0.36473(17) 0.0621(7) Uani 1 1 d .
H51A H 0.6324 -0.2606 -0.3701 0.093 Uiso 1 1 calc R
H52A H 0.5409 -0.4052 -0.4219 0.093 Uiso 1 1 calc R
H53A H 0.6645 -0.4241 -0.3258 0.093 Uiso 1 1 calc R

loop_
_atom_site_aniso_label
_atom_site_aniso_U_11
_atom_site_aniso_U_22
_atom_site_aniso_U_33
_atom_site_aniso_U_23
_atom_site_aniso_U_13
_atom_site_aniso_U_12
Ni1 0.0385(2) 0.0265(2) 0.0217(2) 0.00071(11) 0.01302(15) -0.00233(13)
O71A 0.0558(9) 0.0604(9) 0.0361(8) 0.0207(7) 0.0154(7) 0.0062(8)
N1A 0.0452(10) 0.0566(11) 0.0335(9) 0.0115(8) 0.0218(7) 0.0085(8)
N1B 0.0541(10) 0.0338(8) 0.0272(8) 0.0013(6) 0.0183(7) 0.0021(7)
N3A 0.0407(9) 0.0372(8) 0.0257(8) 0.0046(6) 0.0135(7) 0.0032(7)
N4A 0.0378(9) 0.0418(9) 0.0322(8) 0.0035(7) 0.0158(7) -0.0041(7)
N5B 0.0425(9) 0.0440(10) 0.0328(9) 0.0056(7) 0.0114(7) -0.0062(8)
N8A 0.0371(8) 0.0377(8) 0.0256(8) 0.0057(6) 0.0124(6) 0.0008(7)
C3AA 0.0376(10) 0.0318(9) 0.0234(8) 0.0007(7) 0.0112(7) -0.0059(8)
C2A 0.0454(12) 0.0467(11) 0.0310(10) 0.0076(8) 0.0175(9) 0.0081(9)
C2B 0.0781(17) 0.0323(11) 0.0422(12) -0.0034(9) 0.0258(11) -0.0026(10)
C3B 0.0783(18) 0.0476(13) 0.0535(14) -0.0158(11) 0.0131(12) -0.0206(12)
C4B 0.0580(14) 0.0517(13) 0.0564(14) -0.0001(11) 0.0182(11) -0.0199(11)
C5A 0.0337(10) 0.0424(11) 0.0388(11) -0.0037(9) 0.0122(8) -0.0061(8)
C6A 0.0365(10) 0.0422(11) 0.0366(10) 0.0020(9) 0.0064(8) 0.0012(9)
C7A 0.0383(10) 0.0377(10) 0.0298(10) 0.0029(8) 0.0063(8) -0.0050(8)
C51A 0.0489(14) 0.0806(17) 0.0663(16) 0.0069(13) 0.0317(12) 0.0069(13)

loop_
_atom_type_symbol
_atom_type_description
_atom_type_scat_dispersion_real
_atom_type_scat_dispersion_imag
_atom_type_scat_source
C C 0.0033 0.0016 'International Tables Vol C Tables 4.2.6.8 and 6.1.1.4'
H H 0.0000 0.0000 'International Tables Vol C Tables 4.2.6.8 and 6.1.1.4'
N N 0.0061 0.0033 'International Tables Vol C Tables 4.2.6.8 and 6.1.1.4'
Ni Ni 0.3393 1.1124 'International Tables Vol C Tables 4.2.6.8 and 6.1.1.4'
O O 0.0106 0.0060 'International Tables Vol C Tables 4.2.6.8 and 6.1.1.4'

loop_
_geom_angle_atom_site_label_1
_geom_angle_atom_site_label_2
_geom_angle_atom_site_label_3
_geom_angle
_geom_angle_site_symmetry_1
_geom_angle_site_symmetry_3
N1B Ni1 N1B 180.0 . 3_554
N1B Ni1 N5B 94.19(7) . .
N1B Ni1 N5B 85.81(7) 3_554 .
N1B Ni1 N5B 85.81(7) . 3_554
N1B Ni1 N5B 94.19(7) 3_554 3_554
N5B Ni1 N5B 180.0 . 3_554
N1B Ni1 N3A 91.56(6) . 3_554
N1B Ni1 N3A 88.44(6) 3_554 3_554
N5B Ni1 N3A 90.44(6) . 3_554
N5B Ni1 N3A 89.56(6) 3_554 3_554
N1B Ni1 N3A 88.44(6) . .
N1B Ni1 N3A 91.56(6) 3_554 .
N5B Ni1 N3A 89.56(6) . .
N5B Ni1 N3A 90.44(6) 3_554 .
N3A Ni1 N3A 180.00(5) 3_554 .
C2A N1A N8A 101.69(15) . .
C2B N1B Ni1 118.83(13) . .
C2B N1B H11B 107.6 . .
Ni1 N1B H11B 107.6 . .
C2B N1B H12B 107.6 . .
Ni1 N1B H12B 107.6 . .
H11B N1B H12B 107.0 . .
C3AA N3A C2A 103.05(15) . .
C3AA N3A Ni1 128.70(12) . .
C2A N3A Ni1 127.89(13) . .
C3AA N4A C5A 114.35(16) . .
C4B N5B Ni1 120.09(14) . .
C4B N5B H52B 107.3 . .
Ni1 N5B H52B 107.3 . .
C4B N5B H51B 107.3 . .
Ni1 N5B H51B 107.3 . .
H52B N5B H51B 106.9 . .
C3AA N8A N1A 110.50(15) . .
C3AA N8A C7A 124.02(16) . .
N1A N8A C7A 125.48(15) . .
N4A C3AA N3A 127.79(16) . .
N4A C3AA N8A 123.99(17) . .
N3A C3AA N8A 108.21(16) . .
N1A C2A N3A 116.55(18) . .
N1A C2A H2A 121.7 . .
N3A C2A H2A 121.7 . .
N1B C2B C3B 112.58(19) . .
N1B C2B H21B 109.1 . .
C3B C2B H21B 109.1 . .
N1B C2B H22B 109.1 . .
C3B C2B H22B 109.1 . .
H21B C2B H22B 107.8 . .
C2B C3B C4B 115.4(2) . .
C2B C3B H32B 108.4 . .
C4B C3B H32B 108.4 . .
C2B C3B H31B 108.4 . .
C4B C3B H31B 108.4 . .
H32B C3B H31B 107.5 . .
N5B C4B C3B 113.01(19) . .
N5B C4B H42B 109.0 . .
C3B C4B H42B 109.0 . .
N5B C4B H41B 109.0 . .
C3B C4B H41B 109.0 . .
H42B C4B H41B 107.8 . .
N4A C5A C6A 124.51(18) . .
N4A C5A C51A 114.91(18) . .
C6A C5A C51A 120.58(19) . .
C5A C6A C7A 122.53(18) . .
C5A C6A H6A 118.7 . .
C7A C6A H6A 118.7 . .
O71A C7A N8A 120.28(18) . .
O71A C7A C6A 129.12(19) . .
N8A C7A C6A 110.60(16) . .
C5A C51A H51A 109.5 . .
C5A C51A H52A 109.5 . .
H51A C51A H52A 109.5 . .
C5A C51A H53A 109.5 . .
H51A C51A H53A 109.5 . .
H52A C51A H53A 109.5 . .

loop_
_geom_bond_atom_site_label_1
_geom_bond_atom_site_label_2
_geom_bond_distance
_geom_bond_site_symmetry_2
Ni1 N1B 2.0922(17) .
Ni1 N1B 2.0922(17) 3_554
Ni1 N5B 2.1353(19) .
Ni1 N5B 2.1353(19) 3_554
Ni1 N3A 2.1800(15) 3_554
Ni1 N3A 2.1800(15) .
O71A C7A 1.233(2) .
N1A C2A 1.311(3) .
N1A N8A 1.372(2) .
N1B C2B 1.455(3) .
N1B H11B 0.9000 .
N1B H12B 0.9001 .
N3A C3AA 1.348(2) .
N3A C2A 1.355(2) .
N4A C3AA 1.328(2) .
N4A C5A 1.347(3) .
N5B C4B 1.473(3) .
N5B H52B 0.9000 .
N5B H51B 0.9000 .
N8A C3AA 1.366(2) .
N8A C7A 1.406(2) .
C2A H2A 0.9300 .
C2B C3B 1.490(4) .
C2B H21B 0.9700 .
C2B H22B 0.9700 .
C3B C4B 1.517(4) .
C3B H32B 0.9700 .
C3B H31B 0.9700 .
C4B H42B 0.9700 .
C4B H41B 0.9700 .
C5A C6A 1.373(3) .
C5A C51A 1.503(3) .
C6A C7A 1.411(3) .
C6A H6A 0.9300 .
C51A H51A 0.9600 .
C51A H52A 0.9600 .
C51A H53A 0.9600 .
